data_7244198
loop_
_publ_author_name
'Wan, Min'
'Wang, Yan-Ning'
'Liu, Jing-Yuan'
'Tong, Liang'
'Ye, Si-Yu'
'Li, Jun-Yi'
'Chen, Li-Zhuang'

_publ_section_title
;
 High temperature molecular-based phase transition compounds with tunable
 and switchable dielectric properties
;
_journal_issue 4
_journal_name_full CrystEngComm
_journal_page_first 782
_journal_page_last 787
_journal_paper_doi 10.1039/D1CE01488A
_journal_volume 24
_journal_year 2022
_chemical_formula_moiety '2(O4 Re), C8 H17 Br N2'
_chemical_formula_sum 'C8 H17 Br N2 O8 Re2'
_chemical_formula_weight 721.55
_space_group_crystal_system triclinic
_space_group_IT_number 2
_space_group_name_Hall '-P 1'
_space_group_name_H-M_alt 'P -1'
_atom_sites_solution_hydrogens geom
_atom_sites_solution_primary iterative
_atom_sites_solution_secondary difmap
_audit_creation_date 2021-08-24
_audit_creation_method
;
Olex2 1.2
(compiled 2018.05.29 svn.r3508 for OlexSys, GUI svn.r5506)
;
_audit_update_record
;
2021-08-29 deposited with the CCDC.	2021-12-28 downloaded from the CCDC.
;
_cell_angle_alpha 90.191(2)
_cell_angle_beta 93.865(2)
_cell_angle_gamma 109.561(2)
_cell_formula_units_Z 2
_cell_length_a 7.6333(13)
_cell_length_b 8.2742(14)
_cell_length_c 13.236(2)
_cell_measurement_reflns_used 2947
_cell_measurement_temperature 296(2)
_cell_measurement_theta_max 27.55
_cell_measurement_theta_min 2.61
_cell_volume 785.6(2)
_computing_cell_refinement 'SAINT V8.18C (?, 2016)'
_computing_data_reduction 'SAINT V8.18C (?, 2016)'
_computing_molecular_graphics 'Olex2 (Dolomanov et al., 2009)'
_computing_publication_material 'Olex2 (Dolomanov et al., 2009)'
_computing_structure_refinement 'XL (Sheldrick, 2008)'
_computing_structure_solution 'olex2.solve (Bourhis et al., 2015)'
_diffrn_ambient_temperature 296.15
_diffrn_measured_fraction_theta_full 0.990
_diffrn_measured_fraction_theta_max 0.990
_diffrn_measurement_device_type 'Bruker APEX-II CCD'
_diffrn_measurement_method '\f and \w scans'
_diffrn_radiation_monochromator graphite
_diffrn_radiation_type MoK\a
_diffrn_radiation_wavelength 0.71073
_diffrn_reflns_av_R_equivalents 0.0290
_diffrn_reflns_av_unetI/netI 0.0430
_diffrn_reflns_limit_h_max 7
_diffrn_reflns_limit_h_min -7
_diffrn_reflns_limit_k_max 8
_diffrn_reflns_limit_k_min -8
_diffrn_reflns_limit_l_max 12
_diffrn_reflns_limit_l_min -13
_diffrn_reflns_number 2987
_diffrn_reflns_theta_full 20.81
_diffrn_reflns_theta_max 20.81
_diffrn_reflns_theta_min 3.00
_diffrn_source 'fine-focus sealed tube'
_diffrn_standards_number 0
_exptl_absorpt_coefficient_mu 17.972
_exptl_absorpt_correction_T_max 0.2425
_exptl_absorpt_correction_T_min 0.2034
_exptl_absorpt_correction_type multi-scan
_exptl_crystal_colour 'clear light white'
_exptl_crystal_colour_lustre clear
_exptl_crystal_colour_modifier light
_exptl_crystal_colour_primary white
_exptl_crystal_density_diffrn 3.050
_exptl_crystal_density_method 'not measured'
_exptl_crystal_description block
_exptl_crystal_F_000 656
_exptl_crystal_size_max 0.13
_exptl_crystal_size_mid 0.12
_exptl_crystal_size_min 0.11
_refine_diff_density_max 0.867
_refine_diff_density_min -1.014
_refine_diff_density_rms 0.175
_refine_ls_extinction_method none
_refine_ls_goodness_of_fit_ref 1.068
_refine_ls_hydrogen_treatment constr
_refine_ls_matrix_type full
_refine_ls_number_parameters 190
_refine_ls_number_reflns 1637
_refine_ls_number_restraints 6
_refine_ls_restrained_S_all 1.066
_refine_ls_R_factor_all 0.0257
_refine_ls_R_factor_gt 0.0235
_refine_ls_shift/su_max 0.001
_refine_ls_shift/su_mean 0.000
_refine_ls_structure_factor_coef Fsqd
_refine_ls_weighting_details 'calc w=1/[\s^2^(Fo^2^)+(0.0230P)^2^+0.9462P] where P=(Fo^2^+2Fc^2^)/3'
_refine_ls_weighting_scheme calc
_refine_ls_wR_factor_gt 0.0577
_refine_ls_wR_factor_ref 0.0588
_reflns_number_gt 1518
_reflns_number_total 1637
_reflns_threshold_expression >2sigma(I)
_cod_data_source_file d1ce01488a2.cif
_cod_data_source_block BrEtdabcoReO4
_cod_depositor_comments
;
The following automatic conversions were performed:

data item '_exptl_absorpt_correction_type' value 'MULTI-SCAN' was
changed to 'multi-scan' in accordance with the
/home/data/users/saulius/crontab/automatic-downloads/rss-feeds/RSC/lib/dictionaries/cif_core.dic
dictionary named 'cif_core.dic' version 2.4.2 last updated on
2011-04-26.

Automatic conversion script
Id: cif_fix_values 7556 2019-12-06 15:28:31Z antanas 

 Adding full bibliography for 7244198--7244201.cif.
;
_cod_original_cell_volume 785.7(2)
_cod_database_code 7244198
_olex2_refinement_description
;
1. Fixed Uiso
 At 1.2 times of:
  All C(H,H) groups, All N(H) groups
2. Rigid bond restraints
 Br1
 with sigma for 1-2 distances of 0.01 and sigma for 1-3 distances of 0.01
3. Uiso/Uaniso restraints and constraints
Br1 \\sim O9: within 2A with sigma of 0.02 and sigma for terminal atoms of 0.04
Uanis(Br1) \\sim Ueq: with sigma of 0.05 and sigma for terminal atoms of 0.1
4.a Ternary CH refined with riding coordinates:
 N2(H2)
4.b Secondary CH2 refined with riding coordinates:
 C10(H10A,H10B), C6(H6A,H6B), C8(H8A,H8B), C12(H12A,H12B), C4(H4A,H4B), C7(H7A,
 H7B), C1(H1A,H1B), C14(H14A,H14B)
;
_olex2_submission_special_instructions 'No special instructions were received'

loop_
_space_group_symop_id
_space_group_symop_operation_xyz
1 'x, y, z'
2 '-x, -y, -z'

loop_
_atom_site_label
_atom_site_type_symbol
_atom_site_fract_x
_atom_site_fract_y
_atom_site_fract_z
_atom_site_U_iso_or_equiv
_atom_site_adp_type
_atom_site_occupancy
_atom_site_calc_flag
_atom_site_disorder_assembly
_atom_site_disorder_group
_atom_site_refinement_flags_posn
_atom_site_refinement_flags_adp
Re1 Re 0.38012(5) 0.72521(4) 0.52197(2) 0.02342(17) Uani 1 d . . . .
Re2 Re 0.32676(5) 0.72046(4) 0.95295(2) 0.02405(17) Uani 1 d . . . .
O7 O 0.5464(9) 0.8213(8) 1.0095(5) 0.0433(16) Uani 1 d . . . .
O9 O 0.4354(8) 0.7298(7) 0.3976(4) 0.0336(15) Uani 1 d . . . U
O12 O 0.1814(9) 0.7759(8) 0.5270(5) 0.0473(18) Uani 1 d . . . .
O13 O 0.3449(9) 0.5247(8) 0.5668(5) 0.0511(18) Uani 1 d . . . .
O14 O 0.1648(9) 0.7618(8) 1.0224(5) 0.0497(18) Uani 1 d . . . .
O15 O 0.5604(10) 0.8720(8) 0.5913(5) 0.059(2) Uani 1 d . . . .
O16 O 0.2859(10) 0.5051(7) 0.9435(5) 0.0516(18) Uani 1 d . . . .
O19 O 0.3096(9) 0.7962(9) 0.8332(4) 0.0506(18) Uani 1 d . . . .
N2 N 0.2072(9) 0.2563(8) 0.6895(5) 0.0227(16) Uani 1 d . . . .
H2 H 0.2996 0.3365 0.6589 0.027 Uiso 1 calc . . R .
C10 C 0.0596(12) 0.3283(10) 0.7091(6) 0.026(2) Uani 1 d . . . .
H10A H 0.0278 0.3822 0.6489 0.032 Uiso 1 calc . . R .
H10B H 0.1021 0.4139 0.7636 0.032 Uiso 1 calc . . R .
C6 C 0.2870(11) 0.2090(10) 0.7874(6) 0.024(2) Uani 1 d . . . .
H6A H 0.3630 0.3115 0.8257 0.029 Uiso 1 calc . . R .
H6B H 0.3640 0.1399 0.7742 0.029 Uiso 1 calc . . R .
C8 C 0.0067(12) -0.0419(10) 0.6822(6) 0.023(2) Uani 1 d . . . .
H8A H -0.1037 -0.1084 0.6407 0.027 Uiso 1 calc . . R .
H8B H 0.0744 -0.1176 0.7039 0.027 Uiso 1 calc . . R .
C12 C 0.1290(13) 0.1026(9) 0.6213(6) 0.031(2) Uani 1 d . . . .
H12A H 0.2289 0.0702 0.5955 0.037 Uiso 1 calc . . R .
H12B H 0.0558 0.1268 0.5642 0.037 Uiso 1 calc . . R .
C4 C 0.1225(11) 0.1075(9) 0.8464(6) 0.0205(19) Uani 1 d . . . .
H4A H 0.1506 0.0153 0.8814 0.025 Uiso 1 calc . . R .
H4B H 0.0986 0.1819 0.8965 0.025 Uiso 1 calc . . R .
N6 N -0.0483(8) 0.0339(7) 0.7727(4) 0.0151(15) Uani 1 d . . . .
C7 C -0.1096(12) 0.1809(9) 0.7381(6) 0.024(2) Uani 1 d . . . .
H7A H -0.1681 0.2184 0.7921 0.029 Uiso 1 calc . . R .
H7B H -0.2000 0.1443 0.6803 0.029 Uiso 1 calc . . R .
C1 C -0.2039(12) -0.0900(10) 0.8242(6) 0.026(2) Uani 1 d . . . .
H1A H -0.3165 -0.1170 0.7795 0.031 Uiso 1 calc . . R .
H1B H -0.2240 -0.0334 0.8845 0.031 Uiso 1 calc . . R .
C14 C -0.1777(13) -0.2552(10) 0.8547(6) 0.030(2) Uani 1 d . . . .
H14A H -0.2425 -0.2941 0.9153 0.036 Uiso 1 calc . . R .
H14B H -0.0461 -0.2337 0.8715 0.036 Uiso 1 calc . . R .
Br1 Br -0.26721(14) -0.43767(11) 0.75099(7) 0.0412(3) Uani 1 d . . . U

loop_
_atom_site_aniso_label
_atom_site_aniso_U_11
_atom_site_aniso_U_22
_atom_site_aniso_U_33
_atom_site_aniso_U_23
_atom_site_aniso_U_13
_atom_site_aniso_U_12
Re1 0.0229(3) 0.0216(2) 0.0252(3) 0.00569(16) -0.00033(17) 0.00702(17)
Re2 0.0227(3) 0.0274(2) 0.0242(3) -0.00147(16) -0.00078(17) 0.01179(18)
O7 0.025(4) 0.052(4) 0.048(4) 0.003(3) -0.010(3) 0.009(3)
O9 0.036(4) 0.037(3) 0.029(3) 0.009(3) 0.009(3) 0.013(3)
O12 0.048(5) 0.057(4) 0.049(4) -0.003(3) 0.003(3) 0.033(4)
O13 0.048(5) 0.038(4) 0.072(5) 0.030(3) 0.021(4) 0.018(3)
O14 0.038(5) 0.068(5) 0.050(4) -0.018(3) 0.006(3) 0.025(4)
O15 0.062(5) 0.044(4) 0.050(4) -0.002(3) -0.032(4) -0.005(4)
O16 0.075(6) 0.028(3) 0.054(4) -0.005(3) 0.007(4) 0.019(3)
O19 0.053(5) 0.073(5) 0.033(4) 0.018(3) 0.003(3) 0.031(4)
N2 0.026(5) 0.019(3) 0.020(4) 0.003(3) 0.005(3) 0.004(3)
C10 0.034(6) 0.026(5) 0.024(5) 0.001(4) 0.002(4) 0.016(4)
C6 0.022(6) 0.025(4) 0.024(5) 0.003(4) -0.004(4) 0.008(4)
C8 0.028(6) 0.022(4) 0.016(4) -0.005(3) 0.004(4) 0.007(4)
C12 0.039(6) 0.025(5) 0.022(5) 0.000(4) 0.000(4) 0.003(4)
C4 0.018(5) 0.023(4) 0.021(5) 0.006(4) -0.003(4) 0.008(4)
N6 0.012(4) 0.015(3) 0.020(4) 0.005(3) 0.006(3) 0.005(3)
C7 0.028(6) 0.027(4) 0.023(5) 0.004(4) 0.003(4) 0.015(4)
C1 0.022(6) 0.028(5) 0.028(5) 0.001(4) 0.008(4) 0.008(4)
C14 0.036(6) 0.024(5) 0.027(5) 0.005(4) -0.006(4) 0.008(4)
Br1 0.0427(7) 0.0235(5) 0.0541(6) -0.0033(4) 0.0050(5) 0.0066(4)

loop_
_atom_type_symbol
_atom_type_description
_atom_type_scat_dispersion_real
_atom_type_scat_dispersion_imag
_atom_type_scat_source
C C 0.0033 0.0016 'International Tables Vol C Tables 4.2.6.8 and 6.1.1.4'
H H 0.0000 0.0000 'International Tables Vol C Tables 4.2.6.8 and 6.1.1.4'
Br Br -0.2901 2.4595 'International Tables Vol C Tables 4.2.6.8 and 6.1.1.4'
N N 0.0061 0.0033 'International Tables Vol C Tables 4.2.6.8 and 6.1.1.4'
O O 0.0106 0.0060 'International Tables Vol C Tables 4.2.6.8 and 6.1.1.4'
Re Re -1.0185 7.2310 'International Tables Vol C Tables 4.2.6.8 and 6.1.1.4'

loop_
_geom_angle_atom_site_label_1
_geom_angle_atom_site_label_2
_geom_angle_atom_site_label_3
_geom_angle
_geom_angle_site_symmetry_1
_geom_angle_site_symmetry_3
_geom_angle_publ_flag
O12 Re1 O9 108.6(3) . . ?
O13 Re1 O9 109.3(3) . . ?
O13 Re1 O12 109.9(3) . . ?
O13 Re1 O15 110.1(3) . . ?
O15 Re1 O9 108.6(3) . . ?
O15 Re1 O12 110.2(3) . . ?
O14 Re2 O7 109.7(3) . . ?
O14 Re2 O19 108.5(3) . . ?
O16 Re2 O7 109.5(3) . . ?
O16 Re2 O14 110.6(3) . . ?
O16 Re2 O19 108.6(3) . . ?
O19 Re2 O7 110.0(3) . . ?
C10 N2 C6 110.2(6) . . ?
C10 N2 C12 109.6(7) . . ?
C12 N2 C6 110.0(6) . . ?
N2 C10 C7 107.6(6) . . ?
N2 C6 C4 106.9(6) . . ?
N6 C8 C12 108.9(6) . . ?
N2 C12 C8 107.8(6) . . ?
N6 C4 C6 108.8(6) . . ?
C8 N6 C4 108.8(6) . . ?
C8 N6 C7 108.1(6) . . ?
C7 N6 C4 107.4(5) . . ?
C1 N6 C8 113.7(6) . . ?
C1 N6 C4 110.6(6) . . ?
C1 N6 C7 108.1(6) . . ?
N6 C7 C10 109.1(6) . . ?
N6 C1 C14 116.3(7) . . ?
C1 C14 Br1 114.2(6) . . ?

loop_
_geom_bond_atom_site_label_1
_geom_bond_atom_site_label_2
_geom_bond_distance
_geom_bond_site_symmetry_2
_geom_bond_publ_flag
Re1 O9 1.724(5) . ?
Re1 O12 1.709(6) . ?
Re1 O13 1.705(6) . ?
Re1 O15 1.707(6) . ?
Re2 O7 1.720(6) . ?
Re2 O14 1.710(6) . ?
Re2 O16 1.706(6) . ?
Re2 O19 1.720(6) . ?
N2 C10 1.476(10) . ?
N2 C6 1.504(10) . ?
N2 C12 1.483(10) . ?
C10 C7 1.523(11) . ?
C6 C4 1.524(11) . ?
C8 C12 1.521(11) . ?
C8 N6 1.498(10) . ?
C4 N6 1.522(10) . ?
N6 C7 1.505(9) . ?
N6 C1 1.492(10) . ?
C1 C14 1.499(11) . ?
C14 Br1 1.949(8) . ?
